data_7037510
loop_
_publ_author_name
'Yu, Ying'
'Li, Jiancheng'
'Liu, Weiping'
'Ye, Qingsong'
'Zhu, Hongping'

_publ_section_title
;
 Amino group combined P/Ge and P/Sn Lewis pairs: synthesis and dipolar
 addition reactions to alkyne and aldehyde molecules.
;
_journal_issue 14
_journal_name_full 'Dalton transactions (Cambridge, England : 2003)'
_journal_page_first 6259
_journal_page_last 6268
_journal_paper_doi 10.1039/c5dt03873a
_journal_volume 45
_journal_year 2016
_chemical_formula_sum 'C33 H42 N O4 P Sn'
_chemical_formula_weight 666.33
_chemical_name_systematic
; 
 ? 
;
_space_group_IT_number 2
_symmetry_cell_setting triclinic
_symmetry_space_group_name_Hall '-P 1'
_symmetry_space_group_name_H-M 'P -1'
_atom_sites_solution_hydrogens geom
_atom_sites_solution_primary direct
_atom_sites_solution_secondary difmap
_audit_creation_method SHELXL-97
_audit_update_record
;
2015-09-12 deposited with the CCDC.
2015-12-01 downloaded from the CCDC.
;
_cell_angle_alpha 119.182(6)
_cell_angle_beta 102.169(4)
_cell_angle_gamma 93.335(4)
_cell_formula_units_Z 4
_cell_length_a 11.0403(5)
_cell_length_b 18.5444(9)
_cell_length_c 18.9549(11)
_cell_measurement_reflns_used 8171
_cell_measurement_temperature 173(2)
_cell_measurement_theta_max 28.0750
_cell_measurement_theta_min 3.3440
_cell_volume 3252.6(4)
_computing_cell_refinement 'CrysAlisPro, Agilent Technologies'
_computing_data_collection 'CrysAlisPro, Agilent Technologies'
_computing_data_reduction 'CrysAlisPro, Agilent Technologies'
_computing_molecular_graphics 'Bruker SHELXTL'
_computing_publication_material 'Bruker SHELXTL'
_computing_structure_refinement 'SHELXL-97 (Sheldrick, 1997)'
_computing_structure_solution 'SHELXS-97 (Sheldrick, 1990)'
_diffrn_ambient_temperature 173(2)
_diffrn_detector_area_resol_mean 16.1903
_diffrn_measured_fraction_theta_full 0.998
_diffrn_measured_fraction_theta_max 0.998
_diffrn_measurement_device_type 'Xcalibur, Sapphire3, Gemini ultra'
_diffrn_measurement_method 'phi and omega scans'
_diffrn_radiation_monochromator graphite
_diffrn_radiation_source 'Enhance (Mo) X-ray Source'
_diffrn_radiation_type MoK\a
_diffrn_radiation_wavelength 0.71073
_diffrn_reflns_av_R_equivalents 0.0328
_diffrn_reflns_av_sigmaI/netI 0.0527
_diffrn_reflns_limit_h_max 13
_diffrn_reflns_limit_h_min -13
_diffrn_reflns_limit_k_max 15
_diffrn_reflns_limit_k_min -22
_diffrn_reflns_limit_l_max 23
_diffrn_reflns_limit_l_min -23
_diffrn_reflns_number 24079
_diffrn_reflns_theta_full 26.00
_diffrn_reflns_theta_max 26.00
_diffrn_reflns_theta_min 3.01
_exptl_absorpt_coefficient_mu 0.870
_exptl_absorpt_correction_T_max 0.8806
_exptl_absorpt_correction_T_min 0.8806
_exptl_absorpt_correction_type multi-scan
_exptl_absorpt_process_details empirical
_exptl_crystal_colour yellow
_exptl_crystal_density_diffrn 1.361
_exptl_crystal_density_meas ?
_exptl_crystal_density_method 'not measured'
_exptl_crystal_description block
_exptl_crystal_F_000 1376
_exptl_crystal_size_max 0.15
_exptl_crystal_size_mid 0.15
_exptl_crystal_size_min 0.15
_refine_diff_density_max 0.393
_refine_diff_density_min -0.429
_refine_diff_density_rms 0.070
_refine_ls_extinction_method none
_refine_ls_goodness_of_fit_ref 0.998
_refine_ls_hydrogen_treatment 'refined in riding mode to the carrier atom'
_refine_ls_matrix_type full
_refine_ls_number_parameters 739
_refine_ls_number_reflns 12787
_refine_ls_number_restraints 0
_refine_ls_restrained_S_all 0.998
_refine_ls_R_factor_all 0.0486
_refine_ls_R_factor_gt 0.0375
_refine_ls_shift/su_max 0.004
_refine_ls_shift/su_mean 0.000
_refine_ls_structure_factor_coef Fsqd
_refine_ls_weighting_details 'calc w=1/[\s^2^(Fo^2^)+(0.0288P)^2^+1.0080P] where P=(Fo^2^+2Fc^2^)/3'
_refine_ls_weighting_scheme calc
_refine_ls_wR_factor_gt 0.0747
_refine_ls_wR_factor_ref 0.0788
_reflns_number_gt 10721
_reflns_number_total 12787
_reflns_threshold_expression >2sigma(I)
_cod_data_source_file c5dt03873a2.cif
_cod_data_source_block yy-140903
_cod_depositor_comments
;
The following automatic conversions were performed:

'_symmetry_cell_setting' value 'Triclinic' changed to 'triclinic'
according to
/usr/data/users/saulius/crontab/automatic-downloads/rss-feeds/RSC/lib/dictionaries/cif_core.dic
dictionary named 'cif_core.dic' version 2.4.2 from 2011-04-26.

'_exptl_crystal_density_meas' value 'not measured' was changed to '?'
- the value is perceived as not measured.

Automatic conversion script
Id: cif_fix_values 4268 2015-11-12 08:31:59Z antanas 

 Adding full bibliography for 7037506--7037512.cif.
;
_cod_original_cell_volume 3252.6(3)
_cod_original_sg_symbol_H-M P-1
_cod_database_code 7037510

loop_
_symmetry_equiv_pos_as_xyz
'x, y, z'
'-x, -y, -z'

loop_
_atom_site_label
_atom_site_type_symbol
_atom_site_fract_x
_atom_site_fract_y
_atom_site_fract_z
_atom_site_U_iso_or_equiv
_atom_site_adp_type
_atom_site_occupancy
_atom_site_symmetry_multiplicity
_atom_site_calc_flag
_atom_site_refinement_flags
Sn1 Sn 0.464654(19) 0.221173(12) 0.236650(12) 0.02365(6) Uani 1 1 d .
P1 P 0.63152(6) 0.27179(4) 0.09735(4) 0.01499(14) Uani 1 1 d .
O1 O 0.4328(2) 0.35295(13) 0.03118(13) 0.0334(5) Uani 1 1 d .
O2 O 0.32675(19) 0.39006(12) 0.27835(12) 0.0279(5) Uani 1 1 d .
O3 O 0.4263(2) 0.44718(12) 0.16121(13) 0.0306(5) Uani 1 1 d .
O4 O 0.23638(19) 0.31512(13) 0.13870(13) 0.0305(5) Uani 1 1 d .
N1 N 0.5892(2) 0.17870(13) 0.02502(13) 0.0181(5) Uani 1 1 d .
C1 C 0.5059(2) 0.32467(15) 0.14053(16) 0.0176(5) Uani 1 1 d .
C2 C 0.4453(2) 0.30620(15) 0.18594(16) 0.0181(5) Uani 1 1 d .
C3 C 0.4519(3) 0.37537(17) 0.10405(18) 0.0213(6) Uani 1 1 d .
C4 C 0.3326(3) 0.34392(16) 0.20734(18) 0.0212(6) Uani 1 1 d .
C5 C 0.3535(4) 0.4913(2) 0.1265(2) 0.0504(10) Uani 1 1 d .
H5A H 0.3340 0.5408 0.1719 0.076 Uiso 1 1 calc R
H5B H 0.2747 0.4536 0.0858 0.076 Uiso 1 1 calc R
H5C H 0.4027 0.5091 0.0984 0.076 Uiso 1 1 calc R
C6 C 0.1211(3) 0.3454(2) 0.1535(2) 0.0481(9) Uani 1 1 d .
H6A H 0.0583 0.3247 0.0995 0.072 Uiso 1 1 calc R
H6B H 0.1384 0.4071 0.1848 0.072 Uiso 1 1 calc R
H6C H 0.0884 0.3251 0.1861 0.072 Uiso 1 1 calc R
C7 C 0.5437(3) 0.11372(18) 0.1702(2) 0.0347(8) Uani 1 1 d .
H7A H 0.4990 0.0649 0.1676 0.052 Uiso 1 1 calc R
H7B H 0.6332 0.1244 0.1993 0.052 Uiso 1 1 calc R
H7C H 0.5353 0.1024 0.1130 0.052 Uiso 1 1 calc R
C8 C 0.2692(3) 0.18240(19) 0.2213(2) 0.0363(8) Uani 1 1 d .
H8A H 0.2618 0.1468 0.2455 0.054 Uiso 1 1 calc R
H8B H 0.2242 0.1506 0.1613 0.054 Uiso 1 1 calc R
H8C H 0.2322 0.2321 0.2499 0.054 Uiso 1 1 calc R
C9 C 0.5546(3) 0.30210(19) 0.36811(18) 0.0321(7) Uani 1 1 d .
H9A H 0.5341 0.2752 0.3987 0.048 Uiso 1 1 calc R
H9B H 0.5247 0.3556 0.3885 0.048 Uiso 1 1 calc R
H9C H 0.6462 0.3126 0.3773 0.048 Uiso 1 1 calc R
C11 C 0.5472(3) 0.14166(15) -0.06264(16) 0.0175(5) Uani 1 1 d .
C12 C 0.4170(3) 0.12123(15) -0.10382(17) 0.0206(6) Uani 1 1 d .
C13 C 0.3789(3) 0.08295(17) -0.19088(18) 0.0278(7) Uani 1 1 d .
H13A H 0.2914 0.0695 -0.2187 0.033 Uiso 1 1 calc R
C14 C 0.4645(3) 0.06398(18) -0.23801(19) 0.0333(7) Uani 1 1 d .
H14A H 0.4365 0.0385 -0.2974 0.040 Uiso 1 1 calc R
C15 C 0.5916(3) 0.08267(17) -0.19758(19) 0.0304(7) Uani 1 1 d .
H15A H 0.6506 0.0689 -0.2300 0.036 Uiso 1 1 calc R
C16 C 0.6354(3) 0.12114(16) -0.11076(17) 0.0215(6) Uani 1 1 d .
C17 C 0.7407(3) 0.27605(17) 0.18515(18) 0.0226(6) Uani 1 1 d .
C18 C 0.7632(3) 0.34230(19) 0.26714(18) 0.0309(7) Uani 1 1 d .
H18A H 0.7160 0.3861 0.2794 0.037 Uiso 1 1 calc R
C19 C 0.8546(3) 0.3447(3) 0.3312(2) 0.0468(9) Uani 1 1 d .
H19A H 0.8682 0.3894 0.3874 0.056 Uiso 1 1 calc R
C20 C 0.9254(3) 0.2828(3) 0.3139(2) 0.0508(10) Uani 1 1 d .
H20A H 0.9885 0.2852 0.3581 0.061 Uiso 1 1 calc R
C21 C 0.9054(3) 0.2173(2) 0.2330(2) 0.0431(9) Uani 1 1 d .
H21A H 0.9549 0.1748 0.2215 0.052 Uiso 1 1 calc R
C22 C 0.8131(3) 0.21294(19) 0.1679(2) 0.0286(7) Uani 1 1 d .
H22A H 0.7993 0.1674 0.1120 0.034 Uiso 1 1 calc R
C23 C 0.7164(2) 0.34222(15) 0.07457(17) 0.0183(6) Uani 1 1 d .
C24 C 0.6789(3) 0.33049(16) -0.00591(17) 0.0208(6) Uani 1 1 d .
H24A H 0.6057 0.2903 -0.0457 0.025 Uiso 1 1 calc R
C25 C 0.7477(3) 0.37709(17) -0.0283(2) 0.0296(7) Uani 1 1 d .
H25A H 0.7216 0.3685 -0.0833 0.035 Uiso 1 1 calc R
C26 C 0.8543(3) 0.43614(18) 0.0293(2) 0.0333(8) Uani 1 1 d .
H26A H 0.9012 0.4680 0.0137 0.040 Uiso 1 1 calc R
C27 C 0.8925(3) 0.44880(18) 0.1092(2) 0.0313(7) Uani 1 1 d .
H27A H 0.9653 0.4896 0.1487 0.038 Uiso 1 1 calc R
C28 C 0.8241(3) 0.40175(16) 0.13199(18) 0.0227(6) Uani 1 1 d .
H28A H 0.8511 0.4103 0.1870 0.027 Uiso 1 1 calc R
C121 C 0.3207(3) 0.13826(18) -0.05444(19) 0.0287(7) Uani 1 1 d .
H12A H 0.3645 0.1828 0.0049 0.034 Uiso 1 1 calc R
C122 C 0.2109(3) 0.1714(2) -0.0856(2) 0.0515(10) Uani 1 1 d .
H12B H 0.2439 0.2183 -0.0907 0.077 Uiso 1 1 calc R
H12C H 0.1600 0.1908 -0.0455 0.077 Uiso 1 1 calc R
H12D H 0.1584 0.1263 -0.1406 0.077 Uiso 1 1 calc R
C123 C 0.2727(4) 0.0602(2) -0.0533(2) 0.0498(10) Uani 1 1 d .
H12E H 0.3439 0.0427 -0.0288 0.075 Uiso 1 1 calc R
H12F H 0.2309 0.0146 -0.1109 0.075 Uiso 1 1 calc R
H12G H 0.2124 0.0730 -0.0195 0.075 Uiso 1 1 calc R
C161 C 0.7753(3) 0.13782(17) -0.06817(19) 0.0274(7) Uani 1 1 d .
H16A H 0.7908 0.1848 -0.0088 0.033 Uiso 1 1 calc R
C162 C 0.8120(3) 0.0609(2) -0.0651(2) 0.0412(8) Uani 1 1 d .
H16B H 0.7587 0.0452 -0.0376 0.062 Uiso 1 1 calc R
H16C H 0.9007 0.0744 -0.0333 0.062 Uiso 1 1 calc R
H16D H 0.8001 0.0139 -0.1225 0.062 Uiso 1 1 calc R
C163 C 0.8591(3) 0.1657(2) -0.1087(2) 0.0399(8) Uani 1 1 d .
H16E H 0.8291 0.2117 -0.1146 0.060 Uiso 1 1 calc R
H16F H 0.8555 0.1181 -0.1643 0.060 Uiso 1 1 calc R
H16G H 0.9463 0.1850 -0.0732 0.060 Uiso 1 1 calc R
Sn2 Sn -0.041884(19) 0.236826(12) 0.725236(13) 0.02548(6) Uani 1 1 d .
P2 P 0.15779(6) 0.28699(4) 0.60350(4) 0.01552(14) Uani 1 1 d .
O5 O -0.03687(19) 0.36031(12) 0.51441(12) 0.0291(5) Uani 1 1 d .
O6 O -0.1766(2) 0.40319(13) 0.75297(13) 0.0339(5) Uani 1 1 d .
O7 O -0.05662(19) 0.45640(11) 0.64043(12) 0.0279(5) Uani 1 1 d .
O8 O -0.25675(19) 0.32793(12) 0.61254(13) 0.0308(5) Uani 1 1 d .
N2 N 0.1329(2) 0.19071(13) 0.54286(14) 0.0195(5) Uani 1 1 d .
C31 C 0.0192(2) 0.33495(15) 0.62772(16) 0.0172(5) Uani 1 1 d .
C32 C -0.0514(3) 0.31744(16) 0.66912(17) 0.0204(6) Uani 1 1 d .
C33 C -0.0263(3) 0.38434(16) 0.58725(18) 0.0211(6) Uani 1 1 d .
C34 C -0.1657(3) 0.35623(17) 0.68402(18) 0.0234(6) Uani 1 1 d .
C35 C -0.1261(3) 0.4974(2) 0.6009(2) 0.0412(9) Uani 1 1 d .
H35A H -0.1501 0.5469 0.6434 0.062 Uiso 1 1 calc R
H35B H -0.2023 0.4581 0.5581 0.062 Uiso 1 1 calc R
H35C H -0.0729 0.5148 0.5744 0.062 Uiso 1 1 calc R
C36 C -0.3724(3) 0.3609(2) 0.6226(2) 0.0484(9) Uani 1 1 d .
H36A H -0.4298 0.3416 0.5671 0.073 Uiso 1 1 calc R
H36B H -0.3523 0.4225 0.6547 0.073 Uiso 1 1 calc R
H36C H -0.4129 0.3407 0.6526 0.073 Uiso 1 1 calc R
C37 C -0.2393(3) 0.1914(2) 0.6948(2) 0.0444(9) Uani 1 1 d .
H37A H -0.2514 0.1429 0.7020 0.067 Uiso 1 1 calc R
H37B H -0.2793 0.1745 0.6363 0.067 Uiso 1 1 calc R
H37C H -0.2776 0.2361 0.7321 0.067 Uiso 1 1 calc R
C38 C 0.0522(4) 0.13346(19) 0.6762(2) 0.0399(8) Uani 1 1 d .
H38A H -0.0014 0.0825 0.6640 0.060 Uiso 1 1 calc R
H38B H 0.1319 0.1449 0.7176 0.060 Uiso 1 1 calc R
H38C H 0.0693 0.1254 0.6244 0.060 Uiso 1 1 calc R
C39 C 0.0313(3) 0.32199(19) 0.85731(19) 0.0378(8) Uani 1 1 d .
H39A H 0.0179 0.2931 0.8874 0.057 Uiso 1 1 calc R
H39B H -0.0122 0.3699 0.8746 0.057 Uiso 1 1 calc R
H39C H 0.1218 0.3421 0.8706 0.057 Uiso 1 1 calc R
C41 C 0.1071(3) 0.14161(15) 0.45485(17) 0.0184(6) Uani 1 1 d .
C42 C -0.0169(3) 0.11826(15) 0.40247(17) 0.0202(6) Uani 1 1 d .
C43 C -0.0371(3) 0.07087(17) 0.31566(18) 0.0278(7) Uani 1 1 d .
H43A H -0.1202 0.0561 0.2800 0.033 Uiso 1 1 calc R
C44 C 0.0609(3) 0.04487(17) 0.28023(19) 0.0323(7) Uani 1 1 d .
H44A H 0.0454 0.0135 0.2209 0.039 Uiso 1 1 calc R
C45 C 0.1812(3) 0.06471(17) 0.33151(19) 0.0297(7) Uani 1 1 d .
H45A H 0.2477 0.0451 0.3068 0.036 Uiso 1 1 calc R
C46 C 0.2080(3) 0.11274(15) 0.41868(18) 0.0213(6) Uani 1 1 d .
C47 C 0.2524(3) 0.31256(17) 0.70534(17) 0.0204(6) Uani 1 1 d .
C48 C 0.3280(3) 0.25720(19) 0.7123(2) 0.0306(7) Uani 1 1 d .
H48A H 0.3264 0.2051 0.6638 0.037 Uiso 1 1 calc R
C49 C 0.4055(3) 0.2786(2) 0.7902(2) 0.0418(9) Uani 1 1 d .
H49A H 0.4566 0.2408 0.7949 0.050 Uiso 1 1 calc R
C50 C 0.4087(3) 0.3540(2) 0.8607(2) 0.0416(9) Uani 1 1 d .
H50A H 0.4605 0.3676 0.9140 0.050 Uiso 1 1 calc R
C51 C 0.3371(3) 0.4098(2) 0.85422(19) 0.0370(8) Uani 1 1 d .
H51A H 0.3419 0.4627 0.9026 0.044 Uiso 1 1 calc R
C52 C 0.2579(3) 0.38893(19) 0.77699(17) 0.0292(7) Uani 1 1 d .
H52A H 0.2071 0.4271 0.7731 0.035 Uiso 1 1 calc R
C53 C 0.2411(2) 0.35109(15) 0.57364(17) 0.0176(5) Uani 1 1 d .
C54 C 0.2161(3) 0.32390(16) 0.48812(17) 0.0213(6) Uani 1 1 d .
H54A H 0.1582 0.2731 0.4477 0.026 Uiso 1 1 calc R
C55 C 0.2761(3) 0.37109(17) 0.46219(19) 0.0269(7) Uani 1 1 d .
H55A H 0.2592 0.3524 0.4041 0.032 Uiso 1 1 calc R
C56 C 0.3600(3) 0.44474(18) 0.5205(2) 0.0298(7) Uani 1 1 d .
H56A H 0.3987 0.4777 0.5026 0.036 Uiso 1 1 calc R
C57 C 0.3880(3) 0.47080(18) 0.6045(2) 0.0314(7) Uani 1 1 d .
H57A H 0.4482 0.5206 0.6443 0.038 Uiso 1 1 calc R
C58 C 0.3281(3) 0.42428(16) 0.63155(18) 0.0240(6) Uani 1 1 d .
H58A H 0.3471 0.4429 0.6897 0.029 Uiso 1 1 calc R
C421 C -0.1266(3) 0.14081(17) 0.43993(18) 0.0249(6) Uani 1 1 d .
H42A H -0.0939 0.1937 0.4959 0.030 Uiso 1 1 calc R
C422 C -0.2352(3) 0.1575(2) 0.3886(2) 0.0362(8) Uani 1 1 d .
H42B H -0.2967 0.1791 0.4207 0.054 Uiso 1 1 calc R
H42C H -0.2762 0.1050 0.3358 0.054 Uiso 1 1 calc R
H42D H -0.2025 0.1991 0.3762 0.054 Uiso 1 1 calc R
C423 C -0.1748(3) 0.0725(2) 0.4557(2) 0.0397(8) Uani 1 1 d .
H42E H -0.1046 0.0630 0.4896 0.059 Uiso 1 1 calc R
H42F H -0.2114 0.0202 0.4019 0.059 Uiso 1 1 calc R
H42G H -0.2395 0.0905 0.4858 0.059 Uiso 1 1 calc R
C461 C 0.3394(3) 0.13288(18) 0.4750(2) 0.0292(7) Uani 1 1 d .
H46A H 0.3490 0.1897 0.5257 0.035 Uiso 1 1 calc R
C462 C 0.3545(4) 0.0707(2) 0.5059(3) 0.0533(10) Uani 1 1 d .
H46B H 0.2896 0.0715 0.5343 0.080 Uiso 1 1 calc R
H46C H 0.4382 0.0869 0.5453 0.080 Uiso 1 1 calc R
H46D H 0.3454 0.0140 0.4578 0.080 Uiso 1 1 calc R
C463 C 0.4451(4) 0.1377(3) 0.4361(3) 0.0607(11) Uani 1 1 d .
H46E H 0.4328 0.1767 0.4155 0.091 Uiso 1 1 calc R
H46F H 0.4438 0.0817 0.3892 0.091 Uiso 1 1 calc R
H46G H 0.5266 0.1577 0.4786 0.091 Uiso 1 1 calc R

loop_
_atom_site_aniso_label
_atom_site_aniso_U_11
_atom_site_aniso_U_22
_atom_site_aniso_U_33
_atom_site_aniso_U_23
_atom_site_aniso_U_13
_atom_site_aniso_U_12
Sn1 0.02819(12) 0.02289(11) 0.02775(12) 0.01636(9) 0.01299(9) 0.00850(8)
P1 0.0138(3) 0.0177(3) 0.0148(3) 0.0091(3) 0.0038(3) 0.0047(3)
O1 0.0391(14) 0.0468(13) 0.0271(12) 0.0248(11) 0.0141(10) 0.0226(11)
O2 0.0297(12) 0.0290(11) 0.0276(12) 0.0122(10) 0.0170(9) 0.0121(9)
O3 0.0460(14) 0.0279(11) 0.0333(12) 0.0210(10) 0.0227(10) 0.0217(10)
O4 0.0189(11) 0.0405(12) 0.0294(12) 0.0146(10) 0.0080(9) 0.0119(9)
N1 0.0167(12) 0.0198(11) 0.0182(12) 0.0099(10) 0.0048(9) 0.0036(9)
C1 0.0173(14) 0.0172(13) 0.0161(14) 0.0068(11) 0.0047(11) 0.0057(11)
C2 0.0182(14) 0.0162(13) 0.0161(14) 0.0053(11) 0.0044(11) 0.0050(11)
C3 0.0180(15) 0.0280(15) 0.0251(16) 0.0165(13) 0.0113(12) 0.0091(12)
C4 0.0204(15) 0.0213(14) 0.0247(16) 0.0129(13) 0.0082(12) 0.0050(11)
C5 0.069(3) 0.052(2) 0.075(3) 0.052(2) 0.044(2) 0.047(2)
C6 0.0253(19) 0.063(2) 0.051(2) 0.023(2) 0.0139(17) 0.0213(17)
C7 0.042(2) 0.0265(16) 0.045(2) 0.0214(15) 0.0206(16) 0.0135(14)
C8 0.0353(19) 0.0290(17) 0.049(2) 0.0203(16) 0.0192(16) 0.0020(14)
C9 0.041(2) 0.0378(17) 0.0261(17) 0.0209(15) 0.0126(14) 0.0109(15)
C11 0.0210(14) 0.0119(12) 0.0178(14) 0.0061(11) 0.0061(11) 0.0015(10)
C12 0.0198(15) 0.0153(13) 0.0216(15) 0.0067(12) 0.0035(12) 0.0009(11)
C13 0.0288(17) 0.0220(15) 0.0221(16) 0.0076(13) -0.0018(13) -0.0012(12)
C14 0.046(2) 0.0270(16) 0.0167(15) 0.0052(13) 0.0059(14) -0.0004(14)
C15 0.0388(19) 0.0247(15) 0.0276(17) 0.0092(14) 0.0205(15) 0.0033(13)
C16 0.0246(16) 0.0144(13) 0.0231(15) 0.0059(12) 0.0122(12) 0.0033(11)
C17 0.0164(14) 0.0324(16) 0.0256(16) 0.0205(14) 0.0045(12) 0.0027(12)
C18 0.0275(17) 0.0415(18) 0.0187(15) 0.0132(14) 0.0035(13) 0.0011(14)
C19 0.032(2) 0.078(3) 0.0235(18) 0.0256(19) -0.0009(15) -0.0062(19)
C20 0.0229(19) 0.102(3) 0.045(2) 0.056(2) -0.0016(16) 0.002(2)
C21 0.0237(18) 0.073(3) 0.065(3) 0.058(2) 0.0137(17) 0.0176(17)
C22 0.0229(16) 0.0395(17) 0.0351(18) 0.0282(15) 0.0065(13) 0.0081(13)
C23 0.0165(14) 0.0173(13) 0.0252(15) 0.0116(12) 0.0099(12) 0.0103(11)
C24 0.0259(16) 0.0198(14) 0.0193(14) 0.0106(12) 0.0083(12) 0.0086(12)
C25 0.044(2) 0.0267(16) 0.0311(17) 0.0194(14) 0.0214(15) 0.0158(14)
C26 0.0382(19) 0.0279(16) 0.051(2) 0.0272(16) 0.0269(17) 0.0123(14)
C27 0.0213(16) 0.0257(16) 0.049(2) 0.0195(15) 0.0116(14) 0.0060(13)
C28 0.0207(15) 0.0208(14) 0.0267(16) 0.0115(13) 0.0076(12) 0.0078(12)
C121 0.0163(15) 0.0334(16) 0.0246(16) 0.0071(14) 0.0034(12) 0.0029(12)
C122 0.026(2) 0.063(2) 0.052(2) 0.020(2) 0.0098(17) 0.0190(18)
C123 0.045(2) 0.058(2) 0.055(2) 0.031(2) 0.0288(19) 0.0039(18)
C161 0.0201(16) 0.0260(15) 0.0326(17) 0.0104(14) 0.0117(13) 0.0061(12)
C162 0.037(2) 0.0388(19) 0.054(2) 0.0250(18) 0.0178(17) 0.0171(16)
C163 0.0284(19) 0.0387(19) 0.057(2) 0.0220(18) 0.0264(17) 0.0081(15)
Sn2 0.02974(12) 0.02679(11) 0.02623(12) 0.01668(9) 0.01156(9) 0.00597(9)
P2 0.0165(4) 0.0170(3) 0.0153(3) 0.0092(3) 0.0052(3) 0.0066(3)
O5 0.0335(13) 0.0383(12) 0.0225(11) 0.0187(10) 0.0099(9) 0.0178(10)
O6 0.0285(12) 0.0418(12) 0.0250(12) 0.0090(10) 0.0140(9) 0.0150(10)
O7 0.0368(13) 0.0205(10) 0.0292(11) 0.0131(9) 0.0111(10) 0.0152(9)
O8 0.0202(11) 0.0347(12) 0.0301(12) 0.0110(10) 0.0057(9) 0.0114(9)
N2 0.0203(13) 0.0194(11) 0.0224(12) 0.0123(10) 0.0079(10) 0.0051(9)
C31 0.0176(14) 0.0169(13) 0.0163(14) 0.0077(11) 0.0042(11) 0.0081(11)
C32 0.0196(15) 0.0193(13) 0.0183(14) 0.0065(12) 0.0048(11) 0.0069(11)
C33 0.0179(15) 0.0234(14) 0.0252(16) 0.0139(13) 0.0071(12) 0.0071(11)
C34 0.0194(15) 0.0241(15) 0.0247(16) 0.0107(13) 0.0064(12) 0.0058(12)
C35 0.055(2) 0.0375(18) 0.049(2) 0.0304(17) 0.0202(18) 0.0316(17)
C36 0.0233(19) 0.058(2) 0.049(2) 0.0172(19) 0.0050(16) 0.0203(17)
C37 0.037(2) 0.051(2) 0.050(2) 0.0300(19) 0.0125(17) -0.0025(16)
C38 0.057(2) 0.0303(17) 0.043(2) 0.0233(16) 0.0207(18) 0.0158(16)
C39 0.047(2) 0.0393(18) 0.0301(18) 0.0199(16) 0.0127(16) 0.0009(16)
C41 0.0250(15) 0.0114(12) 0.0216(14) 0.0092(11) 0.0100(12) 0.0028(11)
C42 0.0257(16) 0.0133(13) 0.0223(15) 0.0088(12) 0.0086(12) 0.0025(11)
C43 0.0328(18) 0.0199(14) 0.0245(16) 0.0079(13) 0.0058(13) 0.0014(13)
C44 0.046(2) 0.0228(15) 0.0228(16) 0.0062(13) 0.0152(15) 0.0045(14)
C45 0.040(2) 0.0236(15) 0.0322(18) 0.0126(14) 0.0254(15) 0.0112(14)
C46 0.0229(15) 0.0139(13) 0.0290(16) 0.0098(12) 0.0139(12) 0.0040(11)
C47 0.0190(15) 0.0272(15) 0.0206(15) 0.0164(13) 0.0054(11) 0.0058(11)
C48 0.0310(18) 0.0313(16) 0.0333(18) 0.0208(15) 0.0037(14) 0.0098(13)
C49 0.036(2) 0.050(2) 0.050(2) 0.038(2) -0.0003(17) 0.0121(16)
C50 0.0313(19) 0.074(3) 0.0266(18) 0.0351(19) -0.0009(14) 0.0055(17)
C51 0.0285(18) 0.056(2) 0.0182(16) 0.0131(15) 0.0060(13) 0.0091(16)
C52 0.0300(18) 0.0400(18) 0.0172(15) 0.0135(14) 0.0072(13) 0.0132(14)
C53 0.0166(14) 0.0175(13) 0.0226(15) 0.0119(12) 0.0068(11) 0.0086(11)
C54 0.0242(15) 0.0186(14) 0.0215(15) 0.0111(12) 0.0047(12) 0.0040(11)
C55 0.0349(18) 0.0291(16) 0.0274(16) 0.0194(14) 0.0146(14) 0.0115(13)
C56 0.0248(17) 0.0311(16) 0.048(2) 0.0274(16) 0.0179(15) 0.0083(13)
C57 0.0235(17) 0.0249(16) 0.043(2) 0.0168(15) 0.0062(14) -0.0002(13)
C58 0.0209(15) 0.0246(15) 0.0246(16) 0.0120(13) 0.0040(12) 0.0046(12)
C421 0.0204(16) 0.0210(14) 0.0239(15) 0.0051(12) 0.0050(12) 0.0011(12)
C422 0.0258(18) 0.0384(18) 0.053(2) 0.0290(17) 0.0128(16) 0.0094(14)
C423 0.0329(19) 0.058(2) 0.048(2) 0.0368(19) 0.0209(16) 0.0132(16)
C461 0.0238(16) 0.0254(15) 0.0407(19) 0.0152(14) 0.0164(14) 0.0101(13)
C462 0.040(2) 0.041(2) 0.080(3) 0.035(2) 0.008(2) 0.0148(17)
C463 0.032(2) 0.080(3) 0.056(3) 0.021(2) 0.0226(19) 0.002(2)

loop_
_atom_type_symbol
_atom_type_description
_atom_type_scat_dispersion_real
_atom_type_scat_dispersion_imag
_atom_type_scat_source
C C 0.0033 0.0016 'International Tables Vol C Tables 4.2.6.8 and 6.1.1.4'
H H 0.0000 0.0000 'International Tables Vol C Tables 4.2.6.8 and 6.1.1.4'
N N 0.0061 0.0033 'International Tables Vol C Tables 4.2.6.8 and 6.1.1.4'
P P 0.1023 0.0942 'International Tables Vol C Tables 4.2.6.8 and 6.1.1.4'
Sn Sn -0.6537 1.4246 'International Tables Vol C Tables 4.2.6.8 and 6.1.1.4'
O O 0.0106 0.0060 'International Tables Vol C Tables 4.2.6.8 and 6.1.1.4'

loop_
_geom_angle_atom_site_label_1
_geom_angle_atom_site_label_2
_geom_angle_atom_site_label_3
_geom_angle
C7 Sn1 C9 117.08(13)
C7 Sn1 C8 109.70(12)
C9 Sn1 C8 108.23(13)
C7 Sn1 C2 116.04(11)
C9 Sn1 C2 104.84(10)
C8 Sn1 C2 99.30(11)
N1 P1 C17 108.63(12)
N1 P1 C23 115.74(12)
C17 P1 C23 104.85(12)
N1 P1 C1 116.01(12)
C17 P1 C1 104.68(12)
C23 P1 C1 105.84(11)
C3 O3 C5 114.8(2)
C4 O4 C6 115.3(2)
C11 N1 P1 132.07(17)
C2 C1 C3 119.6(2)
C2 C1 P1 124.27(19)
C3 C1 P1 114.55(18)
C1 C2 C4 119.8(2)
C1 C2 Sn1 134.6(2)
C4 C2 Sn1 105.49(17)
O1 C3 O3 124.1(2)
O1 C3 C1 123.0(2)
O3 C3 C1 112.9(2)
O2 C4 O4 124.3(3)
O2 C4 C2 124.2(2)
O4 C4 C2 111.3(2)
O3 C5 H5A 109.5
O3 C5 H5B 109.5
H5A C5 H5B 109.5
O3 C5 H5C 109.5
H5A C5 H5C 109.5
H5B C5 H5C 109.5
O4 C6 H6A 109.5
O4 C6 H6B 109.5
H6A C6 H6B 109.5
O4 C6 H6C 109.5
H6A C6 H6C 109.5
H6B C6 H6C 109.5
Sn1 C7 H7A 109.5
Sn1 C7 H7B 109.5
H7A C7 H7B 109.5
Sn1 C7 H7C 109.5
H7A C7 H7C 109.5
H7B C7 H7C 109.5
Sn1 C8 H8A 109.5
Sn1 C8 H8B 109.5
H8A C8 H8B 109.5
Sn1 C8 H8C 109.5
H8A C8 H8C 109.5
H8B C8 H8C 109.5
Sn1 C9 H9A 109.5
Sn1 C9 H9B 109.5
H9A C9 H9B 109.5
Sn1 C9 H9C 109.5
H9A C9 H9C 109.5
H9B C9 H9C 109.5
N1 C11 C12 120.6(2)
N1 C11 C16 119.9(2)
C12 C11 C16 119.5(2)
C13 C12 C11 118.9(3)
C13 C12 C121 120.5(3)
C11 C12 C121 120.5(2)
C14 C13 C12 121.9(3)
C14 C13 H13A 119.0
C12 C13 H13A 119.0
C13 C14 C15 119.0(3)
C13 C14 H14A 120.5
C15 C14 H14A 120.5
C14 C15 C16 121.7(3)
C14 C15 H15A 119.1
C16 C15 H15A 119.1
C15 C16 C11 119.0(3)
C15 C16 C161 120.7(3)
C11 C16 C161 120.3(2)
C18 C17 C22 119.2(3)
C18 C17 P1 122.9(2)
C22 C17 P1 117.6(2)
C19 C18 C17 120.1(3)
C19 C18 H18A 119.9
C17 C18 H18A 119.9
C20 C19 C18 120.4(3)
C20 C19 H19A 119.8
C18 C19 H19A 119.8
C19 C20 C21 120.3(3)
C19 C20 H20A 119.9
C21 C20 H20A 119.9
C20 C21 C22 120.4(3)
C20 C21 H21A 119.8
C22 C21 H21A 119.8
C21 C22 C17 119.5(3)
C21 C22 H22A 120.2
C17 C22 H22A 120.2
C24 C23 C28 118.8(2)
C24 C23 P1 118.5(2)
C28 C23 P1 122.4(2)
C25 C24 C23 120.5(3)
C25 C24 H24A 119.8
C23 C24 H24A 119.8
C26 C25 C24 120.2(3)
C26 C25 H25A 119.9
C24 C25 H25A 119.9
C27 C26 C25 120.1(3)
C27 C26 H26A 119.9
C25 C26 H26A 119.9
C26 C27 C28 120.0(3)
C26 C27 H27A 120.0
C28 C27 H27A 120.0
C27 C28 C23 120.4(3)
C27 C28 H28A 119.8
C23 C28 H28A 119.8
C12 C121 C123 110.7(2)
C12 C121 C122 113.2(3)
C123 C121 C122 110.8(3)
C12 C121 H12A 107.3
C123 C121 H12A 107.3
C122 C121 H12A 107.3
C121 C122 H12B 109.5
C121 C122 H12C 109.5
H12B C122 H12C 109.5
C121 C122 H12D 109.5
H12B C122 H12D 109.5
H12C C122 H12D 109.5
C121 C123 H12E 109.5
C121 C123 H12F 109.5
H12E C123 H12F 109.5
C121 C123 H12G 109.5
H12E C123 H12G 109.5
H12F C123 H12G 109.5
C16 C161 C162 110.6(2)
C16 C161 C163 113.1(3)
C162 C161 C163 110.9(3)
C16 C161 H16A 107.3
C162 C161 H16A 107.3
C163 C161 H16A 107.3
C161 C162 H16B 109.5
C161 C162 H16C 109.5
H16B C162 H16C 109.5
C161 C162 H16D 109.5
H16B C162 H16D 109.5
H16C C162 H16D 109.5
C161 C163 H16E 109.5
C161 C163 H16F 109.5
H16E C163 H16F 109.5
C161 C163 H16G 109.5
H16E C163 H16G 109.5
H16F C163 H16G 109.5
C38 Sn2 C39 114.13(14)
C38 Sn2 C37 109.62(14)
C39 Sn2 C37 110.19(14)
C38 Sn2 C32 117.77(11)
C39 Sn2 C32 104.92(11)
C37 Sn2 C32 99.10(11)
N2 P2 C47 109.41(12)
N2 P2 C53 116.23(12)
C47 P2 C53 105.98(12)
N2 P2 C31 116.77(12)
C47 P2 C31 102.59(12)
C53 P2 C31 104.53(11)
C33 O7 C35 114.8(2)
C34 O8 C36 115.2(2)
C41 N2 P2 131.73(17)
C32 C31 C33 119.4(2)
C32 C31 P2 122.63(19)
C33 C31 P2 117.24(19)
C31 C32 C34 119.9(2)
C31 C32 Sn2 134.1(2)
C34 C32 Sn2 105.95(17)
O5 C33 O7 124.1(2)
O5 C33 C31 123.2(2)
O7 C33 C31 112.7(2)
O6 C34 O8 124.2(3)
O6 C34 C32 123.4(3)
O8 C34 C32 112.2(2)
O7 C35 H35A 109.5
O7 C35 H35B 109.5
H35A C35 H35B 109.5
O7 C35 H35C 109.5
H35A C35 H35C 109.5
H35B C35 H35C 109.5
O8 C36 H36A 109.5
O8 C36 H36B 109.5
H36A C36 H36B 109.5
O8 C36 H36C 109.5
H36A C36 H36C 109.5
H36B C36 H36C 109.5
Sn2 C37 H37A 109.5
Sn2 C37 H37B 109.5
H37A C37 H37B 109.5
Sn2 C37 H37C 109.5
H37A C37 H37C 109.5
H37B C37 H37C 109.5
Sn2 C38 H38A 109.5
Sn2 C38 H38B 109.5
H38A C38 H38B 109.5
Sn2 C38 H38C 109.5
H38A C38 H38C 109.5
H38B C38 H38C 109.5
Sn2 C39 H39A 109.5
Sn2 C39 H39B 109.5
H39A C39 H39B 109.5
Sn2 C39 H39C 109.5
H39A C39 H39C 109.5
H39B C39 H39C 109.5
N2 C41 C42 121.1(2)
N2 C41 C46 119.1(2)
C42 C41 C46 119.7(2)
C43 C42 C41 118.9(3)
C43 C42 C421 120.6(3)
C41 C42 C421 120.5(2)
C44 C43 C42 121.5(3)
C44 C43 H43A 119.2
C42 C43 H43A 119.2
C45 C44 C43 119.5(3)
C45 C44 H44A 120.2
C43 C44 H44A 120.2
C44 C45 C46 121.8(3)
C44 C45 H45A 119.1
C46 C45 H45A 119.1
C45 C46 C41 118.4(3)
C45 C46 C461 121.8(3)
C41 C46 C461 119.7(2)
C52 C47 C48 119.0(3)
C52 C47 P2 121.2(2)
C48 C47 P2 119.7(2)
C49 C48 C47 119.8(3)
C49 C48 H48A 120.1
C47 C48 H48A 120.1
C50 C49 C48 120.5(3)
C50 C49 H49A 119.8
C48 C49 H49A 119.8
C51 C50 C49 120.2(3)
C51 C50 H50A 119.9
C49 C50 H50A 119.9
C50 C51 C52 120.0(3)
C50 C51 H51A 120.0
C52 C51 H51A 120.0
C51 C52 C47 120.5(3)
C51 C52 H52A 119.7
C47 C52 H52A 119.7
C58 C53 C54 119.1(2)
C58 C53 P2 123.0(2)
C54 C53 P2 117.9(2)
C55 C54 C53 120.1(3)
C55 C54 H54A 120.0
C53 C54 H54A 120.0
C56 C55 C54 120.2(3)
C56 C55 H55A 119.9
C54 C55 H55A 119.9
C57 C56 C55 120.2(3)
C57 C56 H56A 119.9
C55 C56 H56A 119.9
C56 C57 C58 120.2(3)
C56 C57 H57A 119.9
C58 C57 H57A 119.9
C53 C58 C57 120.1(3)
C53 C58 H58A 120.0
C57 C58 H58A 120.0
C42 C421 C422 114.7(2)
C42 C421 C423 109.9(2)
C422 C421 C423 110.1(2)
C42 C421 H42A 107.2
C422 C421 H42A 107.2
C423 C421 H42A 107.2
C421 C422 H42B 109.5
C421 C422 H42C 109.5
H42B C422 H42C 109.5
C421 C422 H42D 109.5
H42B C422 H42D 109.5
H42C C422 H42D 109.5
C421 C423 H42E 109.5
C421 C423 H42F 109.5
H42E C423 H42F 109.5
C421 C423 H42G 109.5
H42E C423 H42G 109.5
H42F C423 H42G 109.5
C46 C461 C463 114.5(3)
C46 C461 C462 110.5(2)
C463 C461 C462 110.6(3)
C46 C461 H46A 107.0
C463 C461 H46A 107.0
C462 C461 H46A 107.0
C461 C462 H46B 109.5
C461 C462 H46C 109.5
H46B C462 H46C 109.5
C461 C462 H46D 109.5
H46B C462 H46D 109.5
H46C C462 H46D 109.5
C461 C463 H46E 109.5
C461 C463 H46F 109.5
H46E C463 H46F 109.5
C461 C463 H46G 109.5
H46E C463 H46G 109.5
H46F C463 H46G 109.5

loop_
_geom_bond_atom_site_label_1
_geom_bond_atom_site_label_2
_geom_bond_distance
Sn1 C7 2.130(3)
Sn1 C9 2.141(3)
Sn1 C8 2.147(3)
Sn1 C2 2.210(2)
P1 N1 1.551(2)
P1 C17 1.801(3)
P1 C23 1.830(3)
P1 C1 1.846(3)
O1 C3 1.197(3)
O2 C4 1.212(3)
O3 C3 1.339(3)
O3 C5 1.459(3)
O4 C4 1.334(3)
O4 C6 1.448(4)
N1 C11 1.405(3)
C1 C2 1.345(3)
C1 C3 1.497(4)
C2 C4 1.496(4)
C5 H5A 0.9800
C5 H5B 0.9800
C5 H5C 0.9800
C6 H6A 0.9800
C6 H6B 0.9800
C6 H6C 0.9800
C7 H7A 0.9800
C7 H7B 0.9800
C7 H7C 0.9800
C8 H8A 0.9800
C8 H8B 0.9800
C8 H8C 0.9800
C9 H9A 0.9800
C9 H9B 0.9800
C9 H9C 0.9800
C11 C12 1.412(4)
C11 C16 1.416(4)
C12 C13 1.391(4)
C12 C121 1.509(4)
C13 C14 1.379(4)
C13 H13A 0.9500
C14 C15 1.381(4)
C14 H14A 0.9500
C15 C16 1.389(4)
C15 H15A 0.9500
C16 C161 1.519(4)
C17 C18 1.388(4)
C17 C22 1.401(4)
C18 C19 1.386(4)
C18 H18A 0.9500
C19 C20 1.372(5)
C19 H19A 0.9500
C20 C21 1.372(5)
C20 H20A 0.9500
C21 C22 1.390(4)
C21 H21A 0.9500
C22 H22A 0.9500
C23 C24 1.395(4)
C23 C28 1.396(4)
C24 C25 1.386(4)
C24 H24A 0.9500
C25 C26 1.385(4)
C25 H25A 0.9500
C26 C27 1.377(4)
C26 H26A 0.9500
C27 C28 1.395(4)
C27 H27A 0.9500
C28 H28A 0.9500
C121 C123 1.525(4)
C121 C122 1.528(4)
C121 H12A 1.0000
C122 H12B 0.9800
C122 H12C 0.9800
C122 H12D 0.9800
C123 H12E 0.9800
C123 H12F 0.9800
C123 H12G 0.9800
C161 C162 1.529(4)
C161 C163 1.531(4)
C161 H16A 1.0000
C162 H16B 0.9800
C162 H16C 0.9800
C162 H16D 0.9800
C163 H16E 0.9800
C163 H16F 0.9800
C163 H16G 0.9800
Sn2 C38 2.125(3)
Sn2 C39 2.135(3)
Sn2 C37 2.138(3)
Sn2 C32 2.213(3)
P2 N2 1.547(2)
P2 C47 1.800(3)
P2 C53 1.824(3)
P2 C31 1.844(3)
O5 C33 1.202(3)
O6 C34 1.204(3)
O7 C33 1.340(3)
O7 C35 1.453(3)
O8 C34 1.339(3)
O8 C36 1.456(4)
N2 C41 1.408(3)
C31 C32 1.343(4)
C31 C33 1.502(3)
C32 C34 1.499(4)
C35 H35A 0.9800
C35 H35B 0.9800
C35 H35C 0.9800
C36 H36A 0.9800
C36 H36B 0.9800
C36 H36C 0.9800
C37 H37A 0.9800
C37 H37B 0.9800
C37 H37C 0.9800
C38 H38A 0.9800
C38 H38B 0.9800
C38 H38C 0.9800
C39 H39A 0.9800
C39 H39B 0.9800
C39 H39C 0.9800
C41 C42 1.410(4)
C41 C46 1.425(4)
C42 C43 1.394(4)
C42 C421 1.509(4)
C43 C44 1.380(4)
C43 H43A 0.9500
C44 C45 1.377(4)
C44 H44A 0.9500
C45 C46 1.392(4)
C45 H45A 0.9500
C46 C461 1.510(4)
C47 C52 1.390(4)
C47 C48 1.398(4)
C48 C49 1.388(4)
C48 H48A 0.9500
C49 C50 1.377(5)
C49 H49A 0.9500
C50 C51 1.373(5)
C50 H50A 0.9500
C51 C52 1.388(4)
C51 H51A 0.9500
C52 H52A 0.9500
C53 C58 1.386(4)
C53 C54 1.399(4)
C54 C55 1.391(4)
C54 H54A 0.9500
C55 C56 1.376(4)
C55 H55A 0.9500
C56 C57 1.374(4)
C56 H56A 0.9500
C57 C58 1.398(4)
C57 H57A 0.9500
C58 H58A 0.9500
C421 C422 1.525(4)
C421 C423 1.528(4)
C421 H42A 1.0000
C422 H42B 0.9800
C422 H42C 0.9800
C422 H42D 0.9800
C423 H42E 0.9800
C423 H42F 0.9800
C423 H42G 0.9800
C461 C463 1.526(4)
C461 C462 1.528(4)
C461 H46A 1.0000
C462 H46B 0.9800
C462 H46C 0.9800
C462 H46D 0.9800
C463 H46E 0.9800
C463 H46F 0.9800
C463 H46G 0.9800
